data_7005490
loop_
_publ_author_name
'Seredyuk, Maksym'
'Haukka, Matti'
'Fritsky, Igor O.'
'Koz\/lowski, Henryk'
'Kr\"amer, Roland'
'Pavlenko, Vadim A.'
'G\"utlich, Philipp'

_publ_section_title
;
 Bis(3,5-dimethyl-1H-pyrazolyl)selenide--a new bidentate bent connector
 for preparation of 1D and 2D co-ordination polymers.
;
_journal_issue 29
_journal_name_full 'Dalton transactions (Cambridge, England : 2003)'
_journal_page_first 3183
_journal_page_last 3194
_journal_paper_doi 10.1039/b702574b
_journal_year 2007
_chemical_formula_sum 'C24 H32 Au2 Fe N12 O2 Se2'
_chemical_formula_weight 1128.32
_chemical_name_common
;
mu-dicyanoaurate-(bisaqua(bis(bis(3,5-dimethyl-1H-
pyrazolyl)selenide)) iron(ii)) dicyanoaurate
;
_chemical_name_systematic
;
mu-dicyanoaurate-{bisaqua(bis[bis(3,5-dimethyl-1H-pyrazolyl)selenide])
iron(II)} dicyanoaurate
;
_space_group_IT_number 15
_symmetry_cell_setting monoclinic
_symmetry_space_group_name_Hall '-C 2yc'
_symmetry_space_group_name_H-M 'C 1 2/c 1'
_atom_sites_solution_hydrogens geom
_atom_sites_solution_primary direct
_atom_sites_solution_secondary difmap
_audit_creation_method SHELXL-97
_cell_angle_alpha 90.00
_cell_angle_beta 116.217(2)
_cell_angle_gamma 90.00
_cell_formula_units_Z 4
_cell_length_a 22.5978(8)
_cell_length_b 10.5625(3)
_cell_length_c 15.1083(5)
_cell_measurement_temperature 120(2)
_cell_volume 3235.21(19)
_computing_cell_refinement 'EvalCCD (Duisenberg, 1998-2003)'
_computing_data_collection 'Collect (Nonius BV, 1997-2000)'
_computing_data_reduction 'EvalCCD (Duisenberg, 1998-2003)'
_computing_molecular_graphics 'Diamond v.3.1d (Crystal Impact GbR, 2006)'
_computing_publication_material 'SHELXL-97 (Sheldrick, 1997)'
_computing_structure_refinement 'SHELXL-97 (Sheldrick, 1997)'
_computing_structure_solution 'SHELXS-97 (Sheldrick, 1997)'
_diffrn_ambient_temperature 120(2)
_diffrn_detector_area_resol_mean 9
_diffrn_measured_fraction_theta_full 0.999
_diffrn_measured_fraction_theta_max 0.998
_diffrn_measurement_device '95mm CCD camera on \k-goniostat'
_diffrn_measurement_device_type 'Nonius KappaCCD'
_diffrn_measurement_method '\f scans and \w scans with \k offset'
_diffrn_radiation_monochromator 'horizontally mounted graphite crystal'
_diffrn_radiation_source 'fine-focus sealed tube'
_diffrn_radiation_type MoK\a
_diffrn_radiation_wavelength 0.71073
_diffrn_reflns_av_R_equivalents 0.0429
_diffrn_reflns_av_sigmaI/netI 0.0336
_diffrn_reflns_limit_h_max 26
_diffrn_reflns_limit_h_min -29
_diffrn_reflns_limit_k_max 13
_diffrn_reflns_limit_k_min -13
_diffrn_reflns_limit_l_max 19
_diffrn_reflns_limit_l_min -19
_diffrn_reflns_number 16075
_diffrn_reflns_theta_full 25.00
_diffrn_reflns_theta_max 27.48
_diffrn_reflns_theta_min 2.38
_exptl_absorpt_coefficient_mu 11.784
_exptl_absorpt_correction_T_max 0.3538
_exptl_absorpt_correction_T_min 0.2184
_exptl_absorpt_correction_type multi-scan
_exptl_absorpt_process_details 'Xprep in Shelxtl v.6.14-1 (Sheldrick, 2005)'
_exptl_crystal_colour yellow
_exptl_crystal_density_diffrn 2.317
_exptl_crystal_density_method 'not measured'
_exptl_crystal_description block
_exptl_crystal_F_000 2112
_exptl_crystal_size_max 0.22
_exptl_crystal_size_mid 0.11
_exptl_crystal_size_min 0.09
_refine_diff_density_max 1.197
_refine_diff_density_min -1.441
_refine_diff_density_rms 0.168
_refine_ls_extinction_method none
_refine_ls_goodness_of_fit_ref 1.053
_refine_ls_hydrogen_treatment constr
_refine_ls_matrix_type full
_refine_ls_number_parameters 203
_refine_ls_number_reflns 3705
_refine_ls_number_restraints 0
_refine_ls_restrained_S_all 1.053
_refine_ls_R_factor_all 0.0354
_refine_ls_R_factor_gt 0.0262
_refine_ls_shift/su_max 0.003
_refine_ls_shift/su_mean 0.000
_refine_ls_structure_factor_coef Fsqd
_refine_ls_weighting_details 'calc w=1/[\s^2^(Fo^2^)+(0.0274P)^2^+6.6175P] where P=(Fo^2^+2Fc^2^)/3'
_refine_ls_weighting_scheme calc
_refine_ls_wR_factor_gt 0.0579
_refine_ls_wR_factor_ref 0.0610
_reflns_number_gt 3117
_reflns_number_total 3705
_reflns_threshold_expression >2sigma(I)
_cod_data_source_file b702574b.txt
_cod_data_source_block 8
_cod_depositor_comments
;
The following automatic conversions were performed:
'_symmetry_cell_setting' value 'Monoclinic' changed to 'monoclinic'
according to '/home/saulius/struct/CIF-dictionaries/cif_core.dic'
dictionary named 'cif_core.dic' version 2.4.1 from 2010-06-29.

Automatic conversion script
Id: cif_fix_enum 1527 2010-12-29 10:47:43Z saulius 
;
_cod_original_cell_volume 3235.21(18)
_cod_original_sg_symbol_H-M C2/c
_cod_database_code 7005490

loop_
_symmetry_equiv_pos_as_xyz
'x, y, z'
'-x, y, -z+1/2'
'x+1/2, y+1/2, z'
'-x+1/2, y+1/2, -z+1/2'
'-x, -y, -z'
'x, -y, z-1/2'
'-x+1/2, -y+1/2, -z'
'x+1/2, -y+1/2, z-1/2'

loop_
_atom_site_label
_atom_site_type_symbol
_atom_site_fract_x
_atom_site_fract_y
_atom_site_fract_z
_atom_site_U_iso_or_equiv
_atom_site_adp_type
_atom_site_occupancy
_atom_site_symmetry_multiplicity
_atom_site_calc_flag
_atom_site_refinement_flags
_atom_site_disorder_assembly
_atom_site_disorder_group
Au1 Au 0.0000 0.019236(18) 0.2500 0.02244(8) Uani 1 2 d S . .
Au2 Au 0.0000 0.0000 0.0000 0.02265(7) Uani 1 2 d S . .
Se1 Se -0.306478(17) 0.53016(3) 0.10022(3) 0.01466(10) Uani 1 1 d . . .
Fe1 Fe 0.0000 0.52230(6) 0.2500 0.01215(16) Uani 1 2 d S . .
O1 O -0.02591(13) 0.5065(2) 0.0979(2) 0.0171(6) Uani 1 1 d . . .
H1A H -0.0592 0.4569 0.0638 0.026 Uiso 1 1 d . . .
H1B H -0.0464 0.5595 0.0613 0.026 Uiso 1 1 d . . .
N1 N 0.0000 0.3157(4) 0.2500 0.0174(10) Uani 1 2 d S . .
N2 N 0.0000 -0.2770(4) 0.2500 0.0167(9) Uani 1 2 d S . .
N3 N -0.10379(15) 0.5135(3) 0.2255(2) 0.0144(6) Uani 1 1 d . . .
N4 N -0.11870(15) 0.4329(3) 0.2841(2) 0.0147(6) Uani 1 1 d . . .
H4N H -0.0838 0.3899 0.3338 0.018 Uiso 1 1 d . . .
N5 N -0.37741(16) 0.1781(3) -0.0099(3) 0.0228(7) Uani 1 1 d . . .
N6 N -0.35476(17) 0.2227(3) -0.0747(3) 0.0240(8) Uani 1 1 d . . .
H6N H -0.3659 0.1706 -0.1306 0.029 Uiso 1 1 d . . .
N7 N -0.05173(16) -0.2798(3) -0.0317(2) 0.0212(7) Uani 1 1 d . . .
C1 C 0.0000 0.2079(5) 0.2500 0.0217(12) Uani 1 2 d S . .
C2 C 0.0000 -0.1695(5) 0.2500 0.0235(13) Uani 1 2 d S . .
C3 C -0.18409(18) 0.4253(3) 0.2562(3) 0.0155(8) Uani 1 1 d . . .
C4 C -0.2126(2) 0.3429(4) 0.3071(3) 0.0231(9) Uani 1 1 d . . .
H4A H -0.2491 0.3872 0.3121 0.035 Uiso 1 1 calc R . .
H4B H -0.1786 0.3226 0.3734 0.035 Uiso 1 1 calc R . .
H4C H -0.2290 0.2645 0.2695 0.035 Uiso 1 1 calc R . .
C5 C -0.21404(18) 0.5033(3) 0.1740(3) 0.0131(7) Uani 1 1 d . . .
C6 C -0.16246(17) 0.5563(3) 0.1582(3) 0.0140(7) Uani 1 1 d . . .
C7 C -0.16658(19) 0.6501(4) 0.0825(3) 0.0232(9) Uani 1 1 d . . .
H7A H -0.1774 0.7335 0.0998 0.035 Uiso 1 1 calc R . .
H7B H -0.2010 0.6244 0.0180 0.035 Uiso 1 1 calc R . .
H7C H -0.1241 0.6544 0.0799 0.035 Uiso 1 1 calc R . .
C8 C -0.33238(17) 0.3726(3) 0.0336(3) 0.0150(8) Uani 1 1 d . . .
C9 C -0.36312(17) 0.2702(3) 0.0573(3) 0.0183(8) Uani 1 1 d . . .
C10 C -0.3800(2) 0.2547(4) 0.1416(3) 0.0250(9) Uani 1 1 d . . .
H10A H -0.4171 0.1960 0.1229 0.038 Uiso 1 1 calc R . .
H10B H -0.3921 0.3371 0.1586 0.038 Uiso 1 1 calc R . .
H10C H -0.3417 0.2210 0.1987 0.038 Uiso 1 1 calc R . .
C11 C -0.32907(18) 0.3401(3) -0.0528(3) 0.0182(8) Uani 1 1 d . . .
C12 C -0.3037(2) 0.4079(4) -0.1144(3) 0.0254(9) Uani 1 1 d . . .
H12A H -0.2578 0.3832 -0.0947 0.038 Uiso 1 1 calc R . .
H12B H -0.3059 0.4994 -0.1054 0.038 Uiso 1 1 calc R . .
H12C H -0.3305 0.3863 -0.1839 0.038 Uiso 1 1 calc R . .
C13 C -0.03426(19) -0.1766(4) -0.0220(3) 0.0226(9) Uani 1 1 d . . .

loop_
_atom_site_aniso_label
_atom_site_aniso_U_11
_atom_site_aniso_U_22
_atom_site_aniso_U_33
_atom_site_aniso_U_23
_atom_site_aniso_U_13
_atom_site_aniso_U_12
Au1 0.02257(12) 0.00627(11) 0.03653(15) 0.000 0.01127(11) 0.000
Au2 0.01854(12) 0.01144(11) 0.03093(14) 0.00029(8) 0.00453(10) -0.00113(8)
Se1 0.01301(17) 0.00998(19) 0.0185(2) -0.00160(13) 0.00468(15) 0.00077(13)
Fe1 0.0130(3) 0.0070(3) 0.0153(4) 0.000 0.0052(3) 0.000
O1 0.0173(14) 0.0117(12) 0.0174(14) -0.0001(10) 0.0031(12) -0.0010(10)
N1 0.016(2) 0.008(2) 0.025(3) 0.000 0.006(2) 0.000
N2 0.020(2) 0.005(2) 0.023(3) 0.000 0.008(2) 0.000
N3 0.0156(15) 0.0124(15) 0.0150(16) 0.0006(12) 0.0067(13) 0.0019(11)
N4 0.0156(15) 0.0119(15) 0.0147(16) 0.0012(12) 0.0051(13) 0.0026(12)
N5 0.0224(18) 0.0161(16) 0.027(2) -0.0040(13) 0.0079(16) -0.0040(13)
N6 0.0244(18) 0.0200(17) 0.0250(19) -0.0103(14) 0.0087(16) -0.0043(14)
N7 0.0208(17) 0.0166(17) 0.0221(19) -0.0011(13) 0.0058(15) -0.0026(13)
C1 0.017(3) 0.016(3) 0.028(3) 0.000 0.007(3) 0.000
C2 0.020(3) 0.024(3) 0.024(3) 0.000 0.008(3) 0.000
C3 0.0182(18) 0.0120(17) 0.017(2) -0.0028(14) 0.0086(16) 0.0002(14)
C4 0.020(2) 0.024(2) 0.025(2) 0.0038(16) 0.0103(18) 0.0004(16)
C5 0.0137(17) 0.0108(16) 0.0125(18) -0.0022(13) 0.0038(15) -0.0014(13)
C6 0.0172(18) 0.0112(17) 0.0132(19) -0.0022(13) 0.0062(15) 0.0001(14)
C7 0.018(2) 0.023(2) 0.025(2) 0.0094(17) 0.0062(18) -0.0013(16)
C8 0.0127(17) 0.0117(17) 0.018(2) -0.0019(14) 0.0043(16) 0.0003(13)
C9 0.0120(18) 0.0155(18) 0.022(2) 0.0020(15) 0.0020(17) -0.0009(14)
C10 0.020(2) 0.029(2) 0.021(2) 0.0057(17) 0.0047(18) -0.0054(16)
C11 0.0152(18) 0.0184(19) 0.018(2) -0.0054(15) 0.0049(17) -0.0016(14)
C12 0.029(2) 0.029(2) 0.022(2) -0.0054(17) 0.0149(19) -0.0035(17)
C13 0.017(2) 0.023(2) 0.023(2) -0.0014(16) 0.0040(18) 0.0001(16)

loop_
_atom_type_symbol
_atom_type_description
_atom_type_scat_dispersion_real
_atom_type_scat_dispersion_imag
_atom_type_scat_source
C C 0.0033 0.0016 'International Tables Vol C Tables 4.2.6.8 and 6.1.1.4'
H H 0.0000 0.0000 'International Tables Vol C Tables 4.2.6.8 and 6.1.1.4'
N N 0.0061 0.0033 'International Tables Vol C Tables 4.2.6.8 and 6.1.1.4'
O O 0.0106 0.0060 'International Tables Vol C Tables 4.2.6.8 and 6.1.1.4'
Fe Fe 0.3463 0.8444 'International Tables Vol C Tables 4.2.6.8 and 6.1.1.4'
Se Se -0.0929 2.2259 'International Tables Vol C Tables 4.2.6.8 and 6.1.1.4'
Au Au -2.0133 8.8022 'International Tables Vol C Tables 4.2.6.8 and 6.1.1.4'

loop_
_geom_angle_atom_site_label_1
_geom_angle_atom_site_label_2
_geom_angle_atom_site_label_3
_geom_angle
_geom_angle_site_symmetry_1
_geom_angle_site_symmetry_3
_geom_angle_publ_flag
C1 Au1 C2 180.000(1) . . ?
C13 Au2 C13 180.0(2) . 5 ?
C8 Se1 C5 100.44(14) . . ?
O1 Fe1 O1 170.93(13) . 2 ?
O1 Fe1 N2 94.54(6) . 1_565 ?
O1 Fe1 N2 94.54(6) 2 1_565 ?
O1 Fe1 N1 85.46(6) . . ?
O1 Fe1 N1 85.46(6) 2 . ?
N2 Fe1 N1 180.000(1) 1_565 . ?
O1 Fe1 N3 92.93(11) . . ?
O1 Fe1 N3 86.69(11) 2 . ?
N2 Fe1 N3 92.40(7) 1_565 . ?
N1 Fe1 N3 87.60(7) . . ?
O1 Fe1 N3 86.69(11) . 2 ?
O1 Fe1 N3 92.93(11) 2 2 ?
N2 Fe1 N3 92.40(7) 1_565 2 ?
N1 Fe1 N3 87.60(7) . 2 ?
N3 Fe1 N3 175.19(15) . 2 ?
Fe1 O1 H1A 116.2 . . ?
Fe1 O1 H1B 120.4 . . ?
H1A O1 H1B 85.7 . . ?
C1 N1 Fe1 180.000(1) . . ?
C2 N2 Fe1 180.0 . 1_545 ?
C6 N3 N4 104.8(3) . . ?
C6 N3 Fe1 137.1(3) . . ?
N4 N3 Fe1 117.6(2) . . ?
C3 N4 N3 112.5(3) . . ?
C3 N4 H4N 129.9 . . ?
N3 N4 H4N 117.5 . . ?
C9 N5 N6 104.5(3) . . ?
C11 N6 N5 113.4(3) . . ?
C11 N6 H6N 132.2 . . ?
N5 N6 H6N 113.7 . . ?
N1 C1 Au1 180.0 . . ?
N2 C2 Au1 180.0 . . ?
N4 C3 C5 106.1(3) . . ?
N4 C3 C4 122.7(3) . . ?
C5 C3 C4 131.2(3) . . ?
C3 C4 H4A 109.5 . . ?
C3 C4 H4B 109.5 . . ?
H4A C4 H4B 109.5 . . ?
C3 C4 H4C 109.5 . . ?
H4A C4 H4C 109.5 . . ?
H4B C4 H4C 109.5 . . ?
C3 C5 C6 105.9(3) . . ?
C3 C5 Se1 125.8(3) . . ?
C6 C5 Se1 128.3(3) . . ?
N3 C6 C5 110.7(3) . . ?
N3 C6 C7 120.8(3) . . ?
C5 C6 C7 128.4(3) . . ?
C6 C7 H7A 109.5 . . ?
C6 C7 H7B 109.5 . . ?
H7A C7 H7B 109.5 . . ?
C6 C7 H7C 109.5 . . ?
H7A C7 H7C 109.5 . . ?
H7B C7 H7C 109.5 . . ?
C11 C8 C9 106.7(3) . . ?
C11 C8 Se1 125.8(3) . . ?
C9 C8 Se1 127.4(3) . . ?
N5 C9 C8 110.2(4) . . ?
N5 C9 C10 120.1(3) . . ?
C8 C9 C10 129.7(3) . . ?
C9 C10 H10A 109.5 . . ?
C9 C10 H10B 109.5 . . ?
H10A C10 H10B 109.5 . . ?
C9 C10 H10C 109.5 . . ?
H10A C10 H10C 109.5 . . ?
H10B C10 H10C 109.5 . . ?
N6 C11 C8 105.2(3) . . ?
N6 C11 C12 122.5(4) . . ?
C8 C11 C12 132.3(3) . . ?
C11 C12 H12A 109.5 . . ?
C11 C12 H12B 109.5 . . ?
H12A C12 H12B 109.5 . . ?
C11 C12 H12C 109.5 . . ?
H12A C12 H12C 109.5 . . ?
H12B C12 H12C 109.5 . . ?
N7 C13 Au2 177.3(4) . . ?

loop_
_geom_bond_atom_site_label_1
_geom_bond_atom_site_label_2
_geom_bond_distance
_geom_bond_site_symmetry_2
_geom_bond_publ_flag
Au1 C1 1.993(5) . ?
Au1 C2 1.994(6) . ?
Au2 C13 1.990(4) . ?
Au2 C13 1.990(4) 5 ?
Se1 C8 1.899(3) . ?
Se1 C5 1.905(4) . ?
Fe1 O1 2.113(3) . ?
Fe1 O1 2.113(3) 2 ?
Fe1 N2 2.120(4) 1_565 ?
Fe1 N1 2.182(4) . ?
Fe1 N3 2.209(3) . ?
Fe1 N3 2.209(3) 2 ?
O1 H1A 0.8735 . ?
O1 H1B 0.7793 . ?
N1 C1 1.139(7) . ?
N2 C2 1.136(7) . ?
N2 Fe1 2.120(4) 1_545 ?
N3 C6 1.343(5) . ?
N3 N4 1.373(4) . ?
N4 C3 1.348(5) . ?
N4 H4N 0.9322 . ?
N5 C9 1.339(5) . ?
N5 N6 1.373(5) . ?
N6 C11 1.347(5) . ?
N6 H6N 0.9445 . ?
N7 C13 1.147(5) . ?
C3 C5 1.392(5) . ?
C3 C4 1.484(5) . ?
C4 H4A 0.9800 . ?
C4 H4B 0.9800 . ?
C4 H4C 0.9800 . ?
C5 C6 1.405(5) . ?
C6 C7 1.485(5) . ?
C7 H7A 0.9800 . ?
C7 H7B 0.9800 . ?
C7 H7C 0.9800 . ?
C8 C11 1.385(5) . ?
C8 C9 1.413(5) . ?
C9 C10 1.491(6) . ?
C10 H10A 0.9800 . ?
C10 H10B 0.9800 . ?
C10 H10C 0.9800 . ?
C11 C12 1.476(5) . ?
C12 H12A 0.9800 . ?
C12 H12B 0.9800 . ?
C12 H12C 0.9800 . ?

loop_
_geom_torsion_atom_site_label_1
_geom_torsion_atom_site_label_2
_geom_torsion_atom_site_label_3
_geom_torsion_atom_site_label_4
_geom_torsion
_geom_torsion_site_symmetry_1
_geom_torsion_site_symmetry_2
_geom_torsion_site_symmetry_3
_geom_torsion_site_symmetry_4
_geom_torsion_publ_flag
O1 Fe1 N1 C1 78(100) . . . . ?
O1 Fe1 N1 C1 -102(100) 2 . . . ?
N2 Fe1 N1 C1 0(100) 1_565 . . . ?
N3 Fe1 N1 C1 171(100) . . . . ?
N3 Fe1 N1 C1 -9(100) 2 . . . ?
O1 Fe1 N3 C6 -37.3(4) . . . . ?
O1 Fe1 N3 C6 151.8(4) 2 . . . ?
N2 Fe1 N3 C6 57.4(3) 1_565 . . . ?
N1 Fe1 N3 C6 -122.6(3) . . . . ?
N3 Fe1 N3 C6 -122.6(3) 2 . . . ?
O1 Fe1 N3 N4 132.6(2) . . . . ?
O1 Fe1 N3 N4 -38.3(2) 2 . . . ?
N2 Fe1 N3 N4 -132.8(2) 1_565 . . . ?
N1 Fe1 N3 N4 47.2(2) . . . . ?
N3 Fe1 N3 N4 47.2(2) 2 . . . ?
C6 N3 N4 C3 -0.7(4) . . . . ?
Fe1 N3 N4 C3 -173.6(2) . . . . ?
C9 N5 N6 C11 -2.1(4) . . . . ?
Fe1 N1 C1 Au1 0(100) . . . . ?
C2 Au1 C1 N1 0.0 . . . . ?
Fe1 N2 C2 Au1 0.0 1_545 . . . ?
C1 Au1 C2 N2 0.0 . . . . ?
N3 N4 C3 C5 1.0(4) . . . . ?
N3 N4 C3 C4 179.1(3) . . . . ?
N4 C3 C5 C6 -0.9(4) . . . . ?
C4 C3 C5 C6 -178.8(4) . . . . ?
N4 C3 C5 Se1 179.2(2) . . . . ?
C4 C3 C5 Se1 1.3(6) . . . . ?
C8 Se1 C5 C3 -72.7(3) . . . . ?
C8 Se1 C5 C6 107.5(3) . . . . ?
N4 N3 C6 C5 0.0(4) . . . . ?
Fe1 N3 C6 C5 170.8(3) . . . . ?
N4 N3 C6 C7 178.2(3) . . . . ?
Fe1 N3 C6 C7 -11.1(6) . . . . ?
C3 C5 C6 N3 0.6(4) . . . . ?
Se1 C5 C6 N3 -179.5(2) . . . . ?
C3 C5 C6 C7 -177.4(4) . . . . ?
Se1 C5 C6 C7 2.5(6) . . . . ?
C5 Se1 C8 C11 -83.3(3) . . . . ?
C5 Se1 C8 C9 102.0(3) . . . . ?
N6 N5 C9 C8 0.7(4) . . . . ?
N6 N5 C9 C10 -179.3(3) . . . . ?
C11 C8 C9 N5 0.8(4) . . . . ?
Se1 C8 C9 N5 176.3(3) . . . . ?
C11 C8 C9 C10 -179.2(4) . . . . ?
Se1 C8 C9 C10 -3.7(6) . . . . ?
N5 N6 C11 C8 2.6(4) . . . . ?
N5 N6 C11 C12 -178.1(3) . . . . ?
C9 C8 C11 N6 -2.0(4) . . . . ?
Se1 C8 C11 N6 -177.6(3) . . . . ?
C9 C8 C11 C12 178.8(4) . . . . ?
Se1 C8 C11 C12 3.2(6) . . . . ?
C13 Au2 C13 N7 28(31) 5 . . . ?
